data_7205056
loop_
_publ_author_name
'Li, Ming-Xing'
'Chen, Hui-Ling'
'Geng, Jin-Peng'
'He, Xiang'
'Shao, Min'
'Zhu, Shou-Rong'
'Wang, Zhao-Xi'

_publ_section_title
;
 Unprecedented cyclic [Mo6O19]2&#x2212; cluster and five
 organic--inorganic hybrids based on polyoxomolybdates and
 4-amino-3,5-bis(pyridyl)-1,2,4-triazole
;
_journal_issue 5
_journal_name_full CrystEngComm
_journal_page_first 1687
_journal_paper_doi 10.1039/c002063j
_journal_volume 13
_journal_year 2011
_chemical_formula_sum 'C12 H14 Cu Mo4 N6 O15'
_chemical_formula_weight 929.59
_chemical_name_systematic
;

?

;
_space_group_IT_number 2
_symmetry_cell_setting triclinic
_symmetry_space_group_name_Hall '-P 1'
_symmetry_space_group_name_H-M 'P -1'
_atom_sites_solution_hydrogens geom
_atom_sites_solution_primary direct
_atom_sites_solution_secondary difmap
_audit_creation_method SHELXL-97
_cell_angle_alpha 99.395(2)
_cell_angle_beta 109.368(2)
_cell_angle_gamma 101.945(2)
_cell_formula_units_Z 2
_cell_length_a 9.6892(16)
_cell_length_b 9.8474(16)
_cell_length_c 13.533(2)
_cell_measurement_reflns_used 3925
_cell_measurement_temperature 296(2)
_cell_measurement_theta_max 0.00
_cell_measurement_theta_min 0.00
_cell_volume 1153.6(3)
_computing_cell_refinement 'Bruker SMART'
_computing_data_collection 'Bruker SMART'
_computing_data_reduction 'Bruker SAINT'
_computing_molecular_graphics 'Bruker SHELXTL'
_computing_publication_material 'Bruker SHELXTL'
_computing_structure_refinement 'SHELXL-97 (Sheldrick, 1997)'
_computing_structure_solution 'SHELXS-97 (Sheldrick, 1990)'
_diffrn_ambient_temperature 296(2)
_diffrn_measured_fraction_theta_full 0.979
_diffrn_measured_fraction_theta_max 0.979
_diffrn_measurement_device_type 'CCD area detector'
_diffrn_measurement_method 'phi and omega scans'
_diffrn_radiation_monochromator graphite
_diffrn_radiation_source 'fine-focus sealed tube'
_diffrn_radiation_type MoK\a
_diffrn_radiation_wavelength 0.71073
_diffrn_reflns_av_R_equivalents 0.0193
_diffrn_reflns_av_sigmaI/netI 0.0352
_diffrn_reflns_limit_h_max 11
_diffrn_reflns_limit_h_min -11
_diffrn_reflns_limit_k_max 11
_diffrn_reflns_limit_k_min -11
_diffrn_reflns_limit_l_max 16
_diffrn_reflns_limit_l_min -16
_diffrn_reflns_number 5993
_diffrn_reflns_theta_full 25.05
_diffrn_reflns_theta_max 25.05
_diffrn_reflns_theta_min 2.28
_exptl_absorpt_coefficient_mu 3.109
_exptl_absorpt_correction_T_max 0.5752
_exptl_absorpt_correction_T_min 0.5104
_exptl_absorpt_correction_type multi-scan
_exptl_absorpt_process_details sadabs
_exptl_crystal_density_diffrn 2.676
_exptl_crystal_density_method 'not measured'
_exptl_crystal_F_000 890
_exptl_crystal_size_max 0.25
_exptl_crystal_size_mid 0.20
_exptl_crystal_size_min 0.20
_refine_diff_density_max 1.355
_refine_diff_density_min -1.236
_refine_diff_density_rms 0.212
_refine_ls_extinction_method none
_refine_ls_goodness_of_fit_ref 1.061
_refine_ls_hydrogen_treatment constr
_refine_ls_matrix_type full
_refine_ls_number_parameters 343
_refine_ls_number_reflns 4012
_refine_ls_number_restraints 0
_refine_ls_restrained_S_all 1.061
_refine_ls_R_factor_all 0.0387
_refine_ls_R_factor_gt 0.0350
_refine_ls_shift/su_max 0.001
_refine_ls_shift/su_mean 0.000
_refine_ls_structure_factor_coef Fsqd
_refine_ls_weighting_details 'calc w=1/[\s^2^(Fo^2^)+(0.0644P)^2^+2.3258P] where P=(Fo^2^+2Fc^2^)/3'
_refine_ls_weighting_scheme calc
_refine_ls_wR_factor_gt 0.0996
_refine_ls_wR_factor_ref 0.1040
_reflns_number_gt 3595
_reflns_number_total 4012
_reflns_threshold_expression >2sigma(I)
_cod_data_source_file C002063J.TXT
_cod_data_source_block 090225b_0m
_cod_depositor_comments
;
The following automatic conversions were performed:
'_symmetry_cell_setting' value 'Triclinic' changed to 'triclinic'
according to '/home/saulius/struct/CIF-dictionaries/cif_core.dic'
dictionary named 'cif_core.dic' version 2.4.1 from 2010-06-29.

Automatic conversion script
Id: cif_fix_enum 1555 2011-01-17 13:19:09Z saulius 
;
_cod_original_sg_symbol_H-M P-1
_cod_database_code 7205056

loop_
_symmetry_equiv_pos_as_xyz
'x, y, z'
'-x, -y, -z'

loop_
_atom_site_label
_atom_site_type_symbol
_atom_site_fract_x
_atom_site_fract_y
_atom_site_fract_z
_atom_site_U_iso_or_equiv
_atom_site_adp_type
_atom_site_occupancy
_atom_site_symmetry_multiplicity
_atom_site_calc_flag
_atom_site_refinement_flags
_atom_site_disorder_assembly
_atom_site_disorder_group
Cu1 Cu 0.59089(7) 0.18133(7) 0.02505(6) 0.02699(19) Uani 1 1 d . . .
Mo1 Mo 0.54582(5) 0.30702(4) 0.35944(3) 0.01648(14) Uani 1 1 d . . .
Mo2 Mo 0.40530(5) 0.30006(4) 0.55554(3) 0.01632(14) Uani 1 1 d . . .
Mo3 Mo 0.67600(4) 0.12113(4) 0.53650(3) 0.01290(14) Uani 1 1 d . . .
Mo4 Mo 0.48809(5) 0.09143(4) 0.71241(3) 0.01589(14) Uani 1 1 d . . .
C1 C 0.6546(6) 0.4516(6) -0.0306(4) 0.0221(11) Uani 1 1 d . . .
H1 H 0.6270 0.3932 -0.0994 0.027 Uiso 1 1 calc R . .
C2 C 0.6778(6) 0.5977(5) -0.0187(4) 0.0197(11) Uani 1 1 d . . .
H2 H 0.6637 0.6360 -0.0786 0.024 Uiso 1 1 calc R . .
C3 C 0.7225(5) 0.6864(5) 0.0838(4) 0.0157(10) Uani 1 1 d . . .
C4 C 0.7441(6) 0.6249(5) 0.1710(4) 0.0223(11) Uani 1 1 d . . .
H4 H 0.7766 0.6815 0.2411 0.027 Uiso 1 1 calc R . .
C5 C 0.7162(6) 0.4776(6) 0.1515(4) 0.0225(11) Uani 1 1 d . . .
H5 H 0.7303 0.4369 0.2102 0.027 Uiso 1 1 calc R . .
C6 C 0.7401(5) 0.8411(5) 0.0963(4) 0.0153(10) Uani 1 1 d . . .
C7 C 0.8374(5) 1.0713(5) 0.1545(4) 0.0165(10) Uani 1 1 d . . .
C8 C 0.9431(5) 1.2125(5) 0.2197(4) 0.0198(11) Uani 1 1 d . . .
C9 C 1.0143(7) 1.3042(6) 0.1717(5) 0.0318(13) Uani 1 1 d . . .
H9 H 0.9941 1.2784 0.0980 0.038 Uiso 1 1 calc R . .
C10 C 1.1143(7) 1.4327(7) 0.2353(6) 0.0404(16) Uani 1 1 d . . .
H10 H 1.1648 1.4943 0.2052 0.048 Uiso 1 1 calc R . .
C11 C 1.0707(7) 1.3857(6) 0.3873(5) 0.0312(14) Uani 1 1 d . . .
H11 H 1.0897 1.4164 0.4605 0.037 Uiso 1 1 calc R . .
C12 C 0.9701(6) 1.2522(6) 0.3278(4) 0.0272(12) Uani 1 1 d . . .
H12 H 0.9227 1.1918 0.3603 0.033 Uiso 1 1 calc R . .
N1 N 0.6699(5) 0.3900(5) 0.0525(4) 0.0216(9) Uani 1 1 d . . .
N2 N 0.6393(5) 0.8990(4) 0.0437(3) 0.0167(9) Uani 1 1 d . . .
N3 N 0.7027(5) 1.0473(4) 0.0795(3) 0.0185(9) Uani 1 1 d . . .
N4 N 0.8660(5) 0.9450(4) 0.1668(3) 0.0166(9) Uani 1 1 d . . .
N5 N 0.9934(5) 0.9190(5) 0.2392(4) 0.0339(12) Uani 1 1 d . . .
H5A H 1.0680 0.9897 0.2843 0.041 Uiso 1 1 calc R . .
H5B H 0.9971 0.8324 0.2386 0.041 Uiso 1 1 calc R . .
N6 N 1.1400(6) 1.4701(5) 0.3401(4) 0.0359(12) Uani 1 1 d . . .
O1 O 0.4432(5) 0.2678(4) 0.2243(3) 0.0326(10) Uani 1 1 d . . .
O2 O 0.5294(5) 0.5066(4) 0.4018(3) 0.0261(9) Uani 1 1 d . . .
O3 O 0.7307(4) 0.3736(4) 0.3748(3) 0.0275(9) Uani 1 1 d . . .
O4 O 0.3618(4) 0.2705(4) 0.4121(3) 0.0200(8) Uani 1 1 d . . .
O5 O 0.2310(4) 0.2593(5) 0.5605(3) 0.0299(9) Uani 1 1 d . . .
O6 O 0.5248(4) 0.2823(4) 0.7028(3) 0.0197(8) Uani 1 1 d . . .
O7 O 0.4209(4) 0.0813(3) 0.5362(3) 0.0138(7) Uani 1 1 d . . .
O8 O 0.6374(4) 0.3030(4) 0.5396(3) 0.0165(7) Uani 1 1 d . . .
O9 O 0.5469(4) 0.1099(4) 0.3678(3) 0.0176(7) Uani 1 1 d . . .
O10 O 0.8520(4) 0.1503(4) 0.5330(3) 0.0256(9) Uani 1 1 d . . .
O11 O 0.7036(4) 0.1094(4) 0.6688(3) 0.0202(8) Uani 1 1 d . . .
O12 O 0.6048(5) 0.1043(4) 0.8435(3) 0.0274(9) Uani 1 1 d . . .
O13 O 0.3095(4) 0.0613(4) 0.7123(3) 0.0261(9) Uani 1 1 d . . .
O1W O 0.1493(7) 0.0492(7) 0.1047(5) 0.0732(17) Uani 1 1 d . . .
O2W O 0.9172(9) 0.3106(9) 0.9057(7) 0.115(3) Uani 1 1 d . . .
H1WA H 0.1199 -0.0420 0.0857 0.138 Uiso 1 1 d R . .
H1WB H 0.0676 0.0596 0.1113 0.138 Uiso 1 1 d R . .
H2WB H 0.8313 0.3234 0.9006 0.138 Uiso 1 1 d R . .
H2WA H 0.9289 0.2403 0.8666 0.138 Uiso 1 1 d R . .

loop_
_atom_site_aniso_label
_atom_site_aniso_U_11
_atom_site_aniso_U_22
_atom_site_aniso_U_33
_atom_site_aniso_U_23
_atom_site_aniso_U_13
_atom_site_aniso_U_12
Cu1 0.0244(4) 0.0081(3) 0.0393(4) 0.0081(3) -0.0001(3) 0.0041(3)
Mo1 0.0266(3) 0.0100(2) 0.0169(2) 0.00636(18) 0.0101(2) 0.00833(19)
Mo2 0.0236(3) 0.0093(2) 0.0226(3) 0.00818(18) 0.0125(2) 0.00879(18)
Mo3 0.0148(2) 0.0072(2) 0.0157(2) 0.00305(17) 0.00455(17) 0.00296(17)
Mo4 0.0257(3) 0.0100(2) 0.0146(2) 0.00421(17) 0.00952(18) 0.00646(18)
C1 0.027(3) 0.015(3) 0.023(3) 0.004(2) 0.007(2) 0.007(2)
C2 0.028(3) 0.013(3) 0.019(3) 0.007(2) 0.009(2) 0.005(2)
C3 0.013(2) 0.010(2) 0.024(3) 0.006(2) 0.006(2) 0.0065(19)
C4 0.032(3) 0.012(3) 0.024(3) 0.006(2) 0.012(2) 0.006(2)
C5 0.029(3) 0.016(3) 0.025(3) 0.009(2) 0.010(2) 0.007(2)
C6 0.015(2) 0.008(2) 0.021(2) 0.0018(19) 0.006(2) 0.0019(18)
C7 0.017(2) 0.014(3) 0.019(2) 0.004(2) 0.008(2) 0.005(2)
C8 0.014(2) 0.014(3) 0.025(3) 0.003(2) 0.000(2) 0.005(2)
C9 0.036(3) 0.020(3) 0.035(3) 0.008(2) 0.011(3) 0.001(2)
C10 0.036(4) 0.021(3) 0.059(4) 0.015(3) 0.018(3) -0.005(3)
C11 0.038(3) 0.018(3) 0.028(3) -0.003(2) 0.002(3) 0.013(3)
C12 0.026(3) 0.018(3) 0.030(3) 0.003(2) 0.003(2) 0.005(2)
N1 0.022(2) 0.012(2) 0.029(2) 0.0066(19) 0.0066(19) 0.0056(18)
N2 0.019(2) 0.008(2) 0.020(2) 0.0044(17) 0.0043(17) 0.0011(16)
N3 0.020(2) 0.009(2) 0.024(2) 0.0037(17) 0.0068(18) 0.0012(17)
N4 0.017(2) 0.012(2) 0.022(2) 0.0066(17) 0.0079(17) 0.0046(17)
N5 0.022(2) 0.014(2) 0.052(3) 0.011(2) -0.007(2) 0.0071(19)
N6 0.030(3) 0.018(3) 0.044(3) -0.001(2) 0.000(2) 0.006(2)
O1 0.050(3) 0.022(2) 0.025(2) 0.0087(17) 0.0103(19) 0.0113(19)
O2 0.044(2) 0.0118(19) 0.032(2) 0.0079(16) 0.0221(18) 0.0117(16)
O3 0.034(2) 0.017(2) 0.040(2) 0.0145(17) 0.0201(19) 0.0088(17)
O4 0.0247(19) 0.0146(18) 0.0242(19) 0.0090(15) 0.0098(16) 0.0083(15)
O5 0.031(2) 0.034(2) 0.039(2) 0.0206(19) 0.0202(19) 0.0184(19)
O6 0.033(2) 0.0095(18) 0.0184(18) 0.0041(14) 0.0118(16) 0.0068(15)
O7 0.0211(18) 0.0074(16) 0.0138(16) 0.0037(13) 0.0063(14) 0.0055(13)
O8 0.0244(19) 0.0069(17) 0.0183(17) 0.0043(14) 0.0086(15) 0.0029(14)
O9 0.0257(19) 0.0123(18) 0.0171(17) 0.0064(14) 0.0086(15) 0.0071(15)
O10 0.023(2) 0.022(2) 0.036(2) 0.0124(17) 0.0131(17) 0.0085(16)
O11 0.0217(19) 0.021(2) 0.0166(17) 0.0046(15) 0.0048(15) 0.0070(15)
O12 0.037(2) 0.023(2) 0.0208(19) 0.0069(16) 0.0078(17) 0.0105(17)
O13 0.036(2) 0.019(2) 0.031(2) 0.0095(17) 0.0204(18) 0.0085(17)
O1W 0.075(4) 0.075(4) 0.091(5) 0.034(4) 0.050(4) 0.024(3)
O2W 0.093(6) 0.136(8) 0.112(6) 0.001(5) 0.046(5) 0.036(5)

loop_
_atom_type_symbol
_atom_type_description
_atom_type_scat_dispersion_real
_atom_type_scat_dispersion_imag
_atom_type_scat_source
C C 0.0033 0.0016 'International Tables Vol C Tables 4.2.6.8 and 6.1.1.4'
H H 0.0000 0.0000 'International Tables Vol C Tables 4.2.6.8 and 6.1.1.4'
N N 0.0061 0.0033 'International Tables Vol C Tables 4.2.6.8 and 6.1.1.4'
O O 0.0106 0.0060 'International Tables Vol C Tables 4.2.6.8 and 6.1.1.4'
Cu Cu 0.3201 1.2651 'International Tables Vol C Tables 4.2.6.8 and 6.1.1.4'
Mo Mo -1.6832 0.6857 'International Tables Vol C Tables 4.2.6.8 and 6.1.1.4'

loop_
_geom_angle_atom_site_label_1
_geom_angle_atom_site_label_2
_geom_angle_atom_site_label_3
_geom_angle
_geom_angle_site_symmetry_1
_geom_angle_site_symmetry_3
_geom_angle_publ_flag
N3 Cu1 N1 127.61(17) 1_545 . ?
N3 Cu1 N2 115.57(16) 1_545 2_665 ?
N1 Cu1 N2 115.78(17) . 2_665 ?
O1 Mo1 O3 105.5(2) . . ?
O1 Mo1 O9 96.78(17) . . ?
O3 Mo1 O9 99.04(16) . . ?
O1 Mo1 O2 99.13(18) . . ?
O3 Mo1 O2 90.70(17) . . ?
O9 Mo1 O2 158.40(15) . . ?
O1 Mo1 O4 98.27(18) . . ?
O3 Mo1 O4 155.09(17) . . ?
O9 Mo1 O4 85.29(14) . . ?
O2 Mo1 O4 78.06(15) . . ?
O1 Mo1 O8 164.18(17) . . ?
O3 Mo1 O8 87.14(16) . . ?
O9 Mo1 O8 71.40(13) . . ?
O2 Mo1 O8 90.04(14) . . ?
O4 Mo1 O8 70.90(13) . . ?
O5 Mo2 O4 102.21(19) . . ?
O5 Mo2 O2 104.30(19) . 2_666 ?
O4 Mo2 O2 100.97(16) . 2_666 ?
O5 Mo2 O6 98.45(17) . . ?
O4 Mo2 O6 151.95(15) . . ?
O2 Mo2 O6 92.00(16) 2_666 . ?
O5 Mo2 O7 94.59(17) . . ?
O4 Mo2 O7 86.22(14) . . ?
O2 Mo2 O7 157.70(17) 2_666 . ?
O6 Mo2 O7 73.32(13) . . ?
O5 Mo2 O8 167.59(17) . . ?
O4 Mo2 O8 75.96(14) . . ?
O2 Mo2 O8 88.07(15) 2_666 . ?
O6 Mo2 O8 79.77(14) . . ?
O7 Mo2 O8 73.10(12) . . ?
O10 Mo3 O11 104.33(18) . . ?
O10 Mo3 O8 103.58(17) . . ?
O11 Mo3 O8 101.15(16) . . ?
O10 Mo3 O7 103.99(17) . 2_656 ?
O11 Mo3 O7 98.23(15) . 2_656 ?
O8 Mo3 O7 140.93(15) . 2_656 ?
O10 Mo3 O9 98.85(16) . . ?
O11 Mo3 O9 156.67(15) . . ?
O8 Mo3 O9 75.60(13) . . ?
O7 Mo3 O9 73.25(13) 2_656 . ?
O10 Mo3 O7 178.24(15) . . ?
O11 Mo3 O7 77.39(14) . . ?
O8 Mo3 O7 75.57(13) . . ?
O7 Mo3 O7 76.05(14) 2_656 . ?
O9 Mo3 O7 79.45(12) . . ?
O13 Mo4 O12 105.45(19) . . ?
O13 Mo4 O6 100.14(17) . . ?
O12 Mo4 O6 103.25(17) . . ?
O13 Mo4 O9 93.92(16) . 2_656 ?
O12 Mo4 O9 104.83(16) . 2_656 ?
O6 Mo4 O9 143.81(15) . 2_656 ?
O13 Mo4 O7 96.08(16) . . ?
O12 Mo4 O7 158.39(16) . . ?
O6 Mo4 O7 74.26(13) . . ?
O9 Mo4 O7 71.19(13) 2_656 . ?
O13 Mo4 O11 166.48(16) . . ?
O12 Mo4 O11 87.20(16) . . ?
O6 Mo4 O11 81.14(14) . . ?
O9 Mo4 O11 77.93(13) 2_656 . ?
O7 Mo4 O11 71.19(12) . . ?
N1 C1 C2 123.1(5) . . ?
N1 C1 H1 118.5 . . ?
C2 C1 H1 118.5 . . ?
C1 C2 C3 119.0(5) . . ?
C1 C2 H2 120.5 . . ?
C3 C2 H2 120.5 . . ?
C2 C3 C4 118.6(5) . . ?
C2 C3 C6 119.2(4) . . ?
C4 C3 C6 122.2(4) . . ?
C5 C4 C3 118.5(5) . . ?
C5 C4 H4 120.7 . . ?
C3 C4 H4 120.7 . . ?
N1 C5 C4 123.7(5) . . ?
N1 C5 H5 118.2 . . ?
C4 C5 H5 118.2 . . ?
N2 C6 N4 109.8(4) . . ?
N2 C6 C3 126.1(4) . . ?
N4 C6 C3 124.1(4) . . ?
N3 C7 N4 109.6(4) . . ?
N3 C7 C8 126.5(4) . . ?
N4 C7 C8 123.8(4) . . ?
C12 C8 C9 120.6(5) . . ?
C12 C8 C7 119.2(5) . . ?
C9 C8 C7 120.2(5) . . ?
C10 C9 C8 118.5(6) . . ?
C10 C9 H9 120.7 . . ?
C8 C9 H9 120.7 . . ?
N6 C10 C9 120.4(6) . . ?
N6 C10 H10 119.8 . . ?
C9 C10 H10 119.8 . . ?
N6 C11 C12 120.4(6) . . ?
N6 C11 H11 119.8 . . ?
C12 C11 H11 119.8 . . ?
C8 C12 C11 117.9(6) . . ?
C8 C12 H12 121.1 . . ?
C11 C12 H12 121.1 . . ?
C1 N1 C5 117.1(4) . . ?
C1 N1 Cu1 120.2(4) . . ?
C5 N1 Cu1 121.8(4) . . ?
C6 N2 N3 107.3(4) . . ?
C6 N2 Cu1 129.1(3) . 2_665 ?
N3 N2 Cu1 118.9(3) . 2_665 ?
C7 N3 N2 107.1(4) . . ?
C7 N3 Cu1 130.5(3) . 1_565 ?
N2 N3 Cu1 122.3(3) . 1_565 ?
C7 N4 C6 106.1(4) . . ?
C7 N4 N5 129.4(4) . . ?
C6 N4 N5 124.4(4) . . ?
N4 N5 H5A 120.0 . . ?
N4 N5 H5B 120.0 . . ?
H5A N5 H5B 120.0 . . ?
C10 N6 C11 122.2(5) . . ?
Mo2 O2 Mo1 156.4(2) 2_666 . ?
Mo2 O4 Mo1 118.05(18) . . ?
Mo4 O6 Mo2 112.15(17) . . ?
Mo3 O7 Mo2 148.13(18) 2_656 . ?
Mo3 O7 Mo4 104.95(14) 2_656 . ?
Mo2 O7 Mo4 93.88(12) . . ?
Mo3 O7 Mo3 103.95(14) 2_656 . ?
Mo2 O7 Mo3 99.31(13) . . ?
Mo4 O7 Mo3 95.89(12) . . ?
Mo3 O8 Mo1 103.88(14) . . ?
Mo3 O8 Mo2 111.59(15) . . ?
Mo1 O8 Mo2 93.04(12) . . ?
Mo1 O9 Mo4 147.14(18) . 2_656 ?
Mo1 O9 Mo3 106.61(15) . . ?
Mo4 O9 Mo3 105.07(15) 2_656 . ?
Mo3 O11 Mo4 115.10(17) . . ?
H1WA O1W H1WB 95.7 . . ?
H2WB O2W H2WB 0.0 . . ?
H2WB O2W H2WA 124.3 . . ?
H2WB O2W H2WA 124.3 . . ?

loop_
_geom_bond_atom_site_label_1
_geom_bond_atom_site_label_2
_geom_bond_distance
_geom_bond_site_symmetry_2
_geom_bond_publ_flag
Cu1 N3 1.959(4) 1_545 ?
Cu1 N1 1.964(4) . ?
Cu1 N2 2.029(4) 2_665 ?
Mo1 O1 1.699(4) . ?
Mo1 O3 1.704(4) . ?
Mo1 O9 1.964(3) . ?
Mo1 O2 2.009(4) . ?
Mo1 O4 2.116(4) . ?
Mo1 O8 2.312(3) . ?
Mo2 O5 1.680(4) . ?
Mo2 O4 1.804(4) . ?
Mo2 O2 1.805(4) 2_666 ?
Mo2 O6 2.003(3) . ?
Mo2 O7 2.170(3) . ?
Mo2 O8 2.324(3) . ?
Mo3 O10 1.687(4) . ?
Mo3 O11 1.748(3) . ?
Mo3 O8 1.900(3) . ?
Mo3 O7 1.948(3) 2_656 ?
Mo3 O9 2.181(3) . ?
Mo3 O7 2.420(3) . ?
Mo4 O13 1.694(4) . ?
Mo4 O12 1.726(4) . ?
Mo4 O6 1.873(3) . ?
Mo4 O9 2.000(3) 2_656 ?
Mo4 O7 2.233(3) . ?
Mo4 O11 2.332(4) . ?
C1 N1 1.343(7) . ?
C1 C2 1.383(7) . ?
C1 H1 0.9300 . ?
C2 C3 1.387(7) . ?
C2 H2 0.9300 . ?
C3 C4 1.387(7) . ?
C3 C6 1.473(7) . ?
C4 C5 1.383(7) . ?
C4 H4 0.9300 . ?
C5 N1 1.344(7) . ?
C5 H5 0.9300 . ?
C6 N2 1.299(6) . ?
C6 N4 1.356(6) . ?
C7 N3 1.306(6) . ?
C7 N4 1.353(6) . ?
C7 C8 1.474(7) . ?
C8 C12 1.370(7) . ?
C8 C9 1.395(8) . ?
C9 C10 1.365(8) . ?
C9 H9 0.9300 . ?
C10 N6 1.329(8) . ?
C10 H10 0.9300 . ?
C11 N6 1.333(8) . ?
C11 C12 1.389(8) . ?
C11 H11 0.9300 . ?
C12 H12 0.9300 . ?
N2 N3 1.395(6) . ?
N2 Cu1 2.029(4) 2_665 ?
N3 Cu1 1.959(4) 1_565 ?
N4 N5 1.400(6) . ?
N5 H5A 0.8600 . ?
N5 H5B 0.8600 . ?
O2 Mo2 1.806(4) 2_666 ?
O7 Mo3 1.948(3) 2_656 ?
O9 Mo4 2.000(3) 2_656 ?
O1W H1WA 0.8506 . ?
O1W H1WB 0.8505 . ?
O2W H2WB 0.8500 . ?
O2W H2WB 0.8500 . ?
O2W H2WA 0.8500 . ?

loop_
_geom_hbond_atom_site_label_D
_geom_hbond_atom_site_label_H
_geom_hbond_atom_site_label_A
_geom_hbond_distance_DH
_geom_hbond_distance_HA
_geom_hbond_distance_DA
_geom_hbond_angle_DHA
_geom_hbond_site_symmetry_A
O2W H2WA N5 0.85 2.36 3.193(9) 168.1 2_766
O2W H2WB O12 0.85 2.54 3.034(9) 118.3 .
O1W H1WB N5 0.85 2.57 3.004(7) 112.5 1_445
O1W H1WB N4 0.85 2.45 3.153(7) 140.9 1_445
O1W H1WA O2W 0.85 2.62 3.438(11) 161.2 2_656
